data_7055845
loop_
_publ_author_name
'Liu, Qianqian'
'Wang, Chuanyong'
'Zhang, Xingmin'
'Xue, Mingqiang'
'Yao, Yingming'
'Zhang, Yong'
'Shen, Qi'

_publ_section_title
;
 Synthesis and molecular structures of divalent bridged bis(guanidinate)
 europium complexes and their application in intermolecular
 hydrophosphination of alkenes and alkynes
;
_journal_issue 12
_journal_name_full 'New J. Chem.'
_journal_page_first 10447
_journal_paper_doi 10.1039/C6NJ02508K
_journal_volume 40
_journal_year 2016
_chemical_formula_moiety 'C31 H68 Cl Eu N6 O2 Si2, C4 H8 O'
_chemical_formula_sum 'C35 H76 Cl Eu N6 O3 Si2'
_chemical_formula_weight 872.60
_space_group_crystal_system monoclinic
_space_group_IT_number 14
_space_group_name_Hall '-P 2yn'
_space_group_name_H-M_alt 'P 1 21/n 1'
_symmetry_space_group_name_Hall '-P 2yn'
_symmetry_space_group_name_H-M 'P 1 21/n 1'
_atom_sites_solution_hydrogens mixed
_audit_creation_method SHELXL-2014/7
_audit_update_record
;
2016-10-16 deposited with the CCDC.
2016-10-27 downloaded from the CCDC.
;
_cell_angle_alpha 90
_cell_angle_beta 92.135(3)
_cell_angle_gamma 90
_cell_formula_units_Z 4
_cell_length_a 14.6965(5)
_cell_length_b 13.2218(4)
_cell_length_c 23.7134(8)
_cell_measurement_reflns_used 8377
_cell_measurement_temperature 223(2)
_cell_measurement_theta_max 27.8030
_cell_measurement_theta_min 3.1550
_cell_volume 4604.7(3)
_computing_cell_refinement CrystalClear
_computing_data_collection CrystalClear
_computing_data_reduction CrystalStructure
_computing_molecular_graphics 'Bruker SHELXTL'
_computing_publication_material 'Bruker SHELXTL'
_computing_structure_refinement 'SHELXL-2014/7 (Sheldrick, 2014)'
_computing_structure_solution 'SHELXL-2014/7 (Sheldrick, 2014)'
_diffrn_ambient_temperature 223(2)
_diffrn_detector_area_resol_mean 10.4471
_diffrn_measured_fraction_theta_full 0.999
_diffrn_measured_fraction_theta_max 0.999
_diffrn_measurement_device_type 'Xcalibur, Atlas, Gemini'
_diffrn_measurement_method '\w scans'
_diffrn_radiation_monochromator graphite
_diffrn_radiation_source 'fine-focus sealed tube'
_diffrn_radiation_type MoK\a
_diffrn_radiation_wavelength 0.71073
_diffrn_reflns_av_R_equivalents 0.0460
_diffrn_reflns_av_unetI/netI 0.0433
_diffrn_reflns_Laue_measured_fraction_full 0.999
_diffrn_reflns_Laue_measured_fraction_max 0.999
_diffrn_reflns_limit_h_max 17
_diffrn_reflns_limit_h_min -14
_diffrn_reflns_limit_k_max 15
_diffrn_reflns_limit_k_min -15
_diffrn_reflns_limit_l_max 27
_diffrn_reflns_limit_l_min -28
_diffrn_reflns_number 29154
_diffrn_reflns_point_group_measured_fraction_full 0.999
_diffrn_reflns_point_group_measured_fraction_max 0.999
_diffrn_reflns_theta_full 25.000
_diffrn_reflns_theta_max 25.000
_diffrn_reflns_theta_min 2.774
_exptl_absorpt_coefficient_mu 1.508
_exptl_absorpt_correction_T_max 0.626
_exptl_absorpt_correction_T_min 0.525
_exptl_absorpt_correction_type multi-scan
_exptl_absorpt_process_details
;
CrysAlisPro, Agilent Technologies,
Version 1.171.36.32 (release 02-08-2013 CrysAlis171 .NET)
(compiled Aug  2 2013,16:46:58)
Empirical absorption correction using spherical harmonics,
 implemented in SCALE3 ABSPACK scaling algorithm.
;
_exptl_crystal_colour 'clear light orange'
_exptl_crystal_density_diffrn 1.259
_exptl_crystal_description block
_exptl_crystal_F_000 1840
_exptl_crystal_size_max 0.55
_exptl_crystal_size_mid 0.35
_exptl_crystal_size_min 0.30
_refine_diff_density_max 3.813
_refine_diff_density_min -2.131
_refine_diff_density_rms 0.143
_refine_ls_extinction_method none
_refine_ls_goodness_of_fit_ref 1.069
_refine_ls_hydrogen_treatment constr
_refine_ls_matrix_type full
_refine_ls_number_parameters 430
_refine_ls_number_reflns 8105
_refine_ls_number_restraints 63
_refine_ls_restrained_S_all 1.078
_refine_ls_R_factor_all 0.0931
_refine_ls_R_factor_gt 0.0722
_refine_ls_shift/su_max 0.013
_refine_ls_shift/su_mean 0.001
_refine_ls_structure_factor_coef Fsqd
_refine_ls_weighting_details 'w=1/[\s^2^(Fo^2^)+(0.0908P)^2^+36.7570P] where P=(Fo^2^+2Fc^2^)/3'
_refine_ls_weighting_scheme calc
_refine_ls_wR_factor_gt 0.1869
_refine_ls_wR_factor_ref 0.2072
_reflns_Friedel_coverage 0.000
_reflns_number_gt 6297
_reflns_number_total 8105
_reflns_threshold_expression 'I > 2\s(I)'
_cod_data_source_file c6nj02508k2.cif
_cod_data_source_block g160701a
_cod_depositor_comments 'Adding full bibliography for 7055843--7055845.cif.'
_cod_original_cell_volume 4604.6(3)
_cod_database_code 7055845
_shelx_shelxl_version_number 2014/7
_shelx_space_group_comment
;
The symmetry employed for this shelxl refinement is uniquely defined
by the following loop, which should always be used as a source of
symmetry information in preference to the above space-group names.
They are only intended as comments.
;
_shelx_estimated_absorpt_t_min 0.536
_shelx_estimated_absorpt_t_max 0.636

loop_
_space_group_symop_operation_xyz
'x, y, z'
'-x+1/2, y+1/2, -z+1/2'
'-x, -y, -z'
'x-1/2, -y-1/2, z-1/2'

loop_
_atom_site_label
_atom_site_type_symbol
_atom_site_fract_x
_atom_site_fract_y
_atom_site_fract_z
_atom_site_U_iso_or_equiv
_atom_site_adp_type
_atom_site_occupancy
_atom_site_site_symmetry_order
_atom_site_calc_flag
_atom_site_refinement_flags_posn
_atom_site_refinement_flags_adp
_atom_site_refinement_flags_occupancy
_atom_site_disorder_assembly
_atom_site_disorder_group
Eu1 Eu 0.54651(3) 0.29222(3) 0.13357(2) 0.03757(17) Uani 1 1 d . . . . .
Cl1 Cl 0.45129(16) 0.2953(2) 0.03354(10) 0.0615(6) Uani 1 1 d . . . . .
N1 N 0.4001(5) 0.2985(6) 0.1826(3) 0.052(2) Uani 1 1 d . . . . .
N2 N 0.5303(5) 0.2860(6) 0.2325(3) 0.0522(19) Uani 1 1 d D U . . .
N3 N 0.6962(5) 0.2874(7) 0.1759(3) 0.059(2) Uani 1 1 d D . . . .
N4 N 0.6890(5) 0.2873(6) 0.0824(3) 0.0496(19) Uani 1 1 d . . . . .
N5 N 0.3926(6) 0.2976(8) 0.2842(3) 0.072(3) Uani 1 1 d . U . . .
N6 N 0.8371(5) 0.2621(7) 0.1286(4) 0.059(2) Uani 1 1 d . . . . .
O1 O 0.5393(5) 0.1059(5) 0.1278(3) 0.0610(18) Uani 1 1 d D . . . .
O2 O 0.5498(5) 0.4757(4) 0.1330(3) 0.0608(18) Uani 1 1 d D . . . .
Si1 Si 0.9166(2) 0.3541(3) 0.13918(15) 0.0731(9) Uani 1 1 d . . . . .
Si2 Si 0.3519(3) 0.2047(4) 0.3171(2) 0.1037(14) Uani 1 1 d D . . . .
C1 C 0.4399(6) 0.2921(7) 0.2327(4) 0.049(2) Uani 1 1 d . . . . .
C2 C 0.7413(6) 0.2802(7) 0.1292(4) 0.050(2) Uani 1 1 d . . . . .
C3 C 0.5861(10) 0.285(3) 0.2846(7) 0.043(14) Uani 0.5 1 d D . P A 1
H3A H 0.5577 0.2423 0.3126 0.052 Uiso 0.5 1 calc R U P A 1
H3B H 0.5904 0.3542 0.3000 0.052 Uiso 0.5 1 calc R U P A 1
C4 C 0.6813(13) 0.246(3) 0.2734(9) 0.074(7) Uani 0.5 1 d D . P A 1
H4A H 0.7154 0.2433 0.3097 0.089 Uiso 0.5 1 calc R U P A 1
H4B H 0.6748 0.1760 0.2600 0.089 Uiso 0.5 1 calc R U P A 1
C5 C 0.7401(19) 0.302(2) 0.2320(7) 0.053(8) Uani 0.5 1 d D . P A 1
H5A H 0.7435 0.3739 0.2415 0.063 Uiso 0.5 1 calc R U P A 1
H5B H 0.8020 0.2740 0.2330 0.063 Uiso 0.5 1 calc R U P A 1
C3A C 0.5897(16) 0.282(4) 0.2834(9) 0.07(2) Uani 0.5 1 d D U P A 2
H3A1 H 0.5947 0.2111 0.2958 0.089 Uiso 0.5 1 d R U P A 2
H3A2 H 0.5615 0.3201 0.3135 0.089 Uiso 0.5 1 d R U P A 2
C4A C 0.6849(12) 0.3232(17) 0.2750(8) 0.048(5) Uani 0.5 1 d D . P A 2
H4A1 H 0.7198 0.3230 0.3110 0.057 Uiso 0.5 1 calc R U P A 2
H4A2 H 0.6809 0.3931 0.2613 0.057 Uiso 0.5 1 calc R U P A 2
C5A C 0.7325(17) 0.2577(16) 0.2322(6) 0.040(6) Uani 0.5 1 d D . P A 2
H5A1 H 0.7985 0.2686 0.2350 0.048 Uiso 0.5 1 calc R U P A 2
H5A2 H 0.7203 0.1859 0.2391 0.048 Uiso 0.5 1 calc R U P A 2
C6 C 0.7261(7) 0.2915(9) 0.0265(4) 0.061(3) Uani 1 1 d . . . . .
H6 H 0.7931 0.2841 0.0298 0.073 Uiso 1 1 calc R U . . .
C7 C 0.7028(9) 0.3947(11) 0.0006(5) 0.090(4) Uani 1 1 d . . . . .
H7A H 0.6373 0.4038 -0.0009 0.134 Uiso 1 1 calc R U . . .
H7B H 0.7254 0.3981 -0.0372 0.134 Uiso 1 1 calc R U . . .
H7C H 0.7310 0.4475 0.0236 0.134 Uiso 1 1 calc R U . . .
C8 C 0.6873(9) 0.2083(11) -0.0105(5) 0.089(4) Uani 1 1 d . . . . .
H8A H 0.7018 0.1432 0.0064 0.133 Uiso 1 1 calc R U . . .
H8B H 0.7133 0.2122 -0.0475 0.133 Uiso 1 1 calc R U . . .
H8C H 0.6217 0.2158 -0.0144 0.133 Uiso 1 1 calc R U . . .
C9 C 0.8594(9) 0.1556(14) 0.1133(7) 0.107(5) Uani 1 1 d . . . . .
H9 H 0.8079 0.1342 0.0880 0.128 Uiso 1 1 calc R U . . .
C10 C 0.9415(11) 0.1445(12) 0.0781(8) 0.121(6) Uani 1 1 d . . . . .
H10A H 0.9353 0.1884 0.0454 0.182 Uiso 1 1 calc R U . . .
H10B H 0.9467 0.0749 0.0657 0.182 Uiso 1 1 calc R U . . .
H10C H 0.9957 0.1632 0.1003 0.182 Uiso 1 1 calc R U . . .
C11 C 0.8560(11) 0.0864(12) 0.1615(7) 0.108(5) Uani 1 1 d . . . . .
H11A H 0.9014 0.1063 0.1901 0.163 Uiso 1 1 calc R U . . .
H11B H 0.8683 0.0180 0.1491 0.163 Uiso 1 1 calc R U . . .
H11C H 0.7960 0.0891 0.1772 0.163 Uiso 1 1 calc R U . . .
C12 C 0.8568(9) 0.4691(10) 0.1636(6) 0.094(4) Uani 1 1 d . . . . .
H12A H 0.8130 0.4911 0.1346 0.141 Uiso 1 1 calc R U . . .
H12B H 0.9008 0.5225 0.1712 0.141 Uiso 1 1 calc R U . . .
H12C H 0.8255 0.4536 0.1978 0.141 Uiso 1 1 calc R U . . .
C13 C 1.0054(8) 0.3108(13) 0.1944(7) 0.108(5) Uani 1 1 d . . . . .
H13A H 0.9809 0.3170 0.2316 0.162 Uiso 1 1 calc R U . . .
H13B H 1.0594 0.3526 0.1922 0.162 Uiso 1 1 calc R U . . .
H13C H 1.0212 0.2408 0.1875 0.162 Uiso 1 1 calc R U . . .
C14 C 0.9719(10) 0.3947(12) 0.0736(6) 0.112(5) Uani 1 1 d . . . . .
H14A H 1.0043 0.3380 0.0579 0.169 Uiso 1 1 calc R U . . .
H14B H 1.0144 0.4491 0.0823 0.169 Uiso 1 1 calc R U . . .
H14C H 0.9258 0.4182 0.0463 0.169 Uiso 1 1 calc R U . . .
C15 C 0.3012(7) 0.3030(10) 0.1721(5) 0.073(3) Uani 1 1 d . . . . .
H15 H 0.2706 0.3071 0.2085 0.088 Uiso 1 1 calc R U . . .
C16 C 0.2702(9) 0.2090(12) 0.1412(7) 0.113(6) Uani 1 1 d . . . . .
H16A H 0.2943 0.2090 0.1036 0.170 Uiso 1 1 calc R U . . .
H16B H 0.2042 0.2076 0.1383 0.170 Uiso 1 1 calc R U . . .
H16C H 0.2922 0.1498 0.1616 0.170 Uiso 1 1 calc R U . . .
C17 C 0.2760(8) 0.3955(11) 0.1363(6) 0.097(5) Uani 1 1 d . . . . .
H17A H 0.2989 0.4560 0.1551 0.146 Uiso 1 1 calc R U . . .
H17B H 0.2103 0.3998 0.1314 0.146 Uiso 1 1 calc R U . . .
H17C H 0.3028 0.3894 0.0997 0.146 Uiso 1 1 calc R U . . .
C18 C 0.3545(9) 0.3885(9) 0.3146(5) 0.093(2) Uani 1 1 d D U . . .
H18 H 0.2872 0.3878 0.3106 0.111 Uiso 1 1 calc R U . . .
C19 C 0.3961(9) 0.4882(9) 0.2774(6) 0.093(2) Uani 1 1 d D . . . .
H19A H 0.4619 0.4829 0.2762 0.139 Uiso 1 1 calc R U . . .
H19B H 0.3801 0.5511 0.2956 0.139 Uiso 1 1 calc R U . . .
H19C H 0.3700 0.4871 0.2392 0.139 Uiso 1 1 calc R U . . .
C20 C 0.3843(9) 0.4088(10) 0.3785(5) 0.093(2) Uani 1 1 d D . . . .
H20A H 0.3862 0.3450 0.3988 0.139 Uiso 1 1 d DR U . . .
H20B H 0.3412 0.4539 0.3956 0.139 Uiso 1 1 d R U . . .
H20C H 0.4444 0.4394 0.3801 0.139 Uiso 1 1 d R U . . .
C21 C 0.2242(13) 0.229(3) 0.319(2) 0.121(5) Uani 0.5 1 d D . P B 1
H21A H 0.1957 0.1735 0.3392 0.181 Uiso 0.5 1 calc R U P B 1
H21B H 0.2136 0.2917 0.3389 0.181 Uiso 0.5 1 calc R U P B 1
H21C H 0.1985 0.2327 0.2812 0.181 Uiso 0.5 1 calc R U P B 1
C22 C 0.400(2) 0.2544(16) 0.3882(9) 0.121(5) Uani 0.5 1 d D . P B 1
H22A H 0.3832 0.2077 0.4177 0.181 Uiso 0.5 1 d DR U P B 1
H22B H 0.4655 0.2590 0.3873 0.181 Uiso 0.5 1 d R U P B 1
H22C H 0.3746 0.3206 0.3959 0.181 Uiso 0.5 1 d R U P B 1
C23 C 0.401(4) 0.095(4) 0.278(3) 0.121(5) Uani 0.5 1 d D . P B 1
H23A H 0.3801 0.0325 0.2951 0.181 Uiso 0.5 1 calc R U P B 1
H23B H 0.3803 0.0979 0.2391 0.181 Uiso 0.5 1 calc R U P B 1
H23C H 0.4665 0.0983 0.2813 0.181 Uiso 0.5 1 calc R U P B 1
C21A C 0.2252(13) 0.188(3) 0.321(2) 0.121(5) Uani 0.5 1 d D . P B 2
H21D H 0.2124 0.1272 0.3425 0.181 Uiso 0.5 1 d R U P B 2
H21E H 0.1991 0.2459 0.3391 0.181 Uiso 0.5 1 d R U P B 2
H21F H 0.1987 0.1807 0.2830 0.181 Uiso 0.5 1 d R U P B 2
C22A C 0.398(2) 0.174(3) 0.3885(9) 0.121(5) Uani 0.5 1 d D . P B 2
H22D H 0.3665 0.1158 0.4029 0.181 Uiso 0.5 1 d R U P B 2
H22E H 0.4626 0.1591 0.3867 0.181 Uiso 0.5 1 d R U P B 2
H22F H 0.3897 0.2314 0.4133 0.181 Uiso 0.5 1 d R U P B 2
C23A C 0.381(4) 0.092(4) 0.275(3) 0.121(5) Uani 0.5 1 d D . P B 2
H23D H 0.3575 0.0314 0.2924 0.181 Uiso 0.5 1 d R U P B 2
H23E H 0.3531 0.0981 0.2369 0.181 Uiso 0.5 1 d R U P B 2
H23F H 0.4463 0.0864 0.2721 0.181 Uiso 0.5 1 d R U P B 2
C24 C 0.594(4) 0.048(2) 0.165(2) 0.121(5) Uani 0.5 1 d D . P C 1
H24A H 0.5836 0.0686 0.2043 0.145 Uiso 0.5 1 calc R U P C 1
H24B H 0.6582 0.0577 0.1578 0.145 Uiso 0.5 1 calc R U P C 1
C25 C 0.568(3) -0.062(2) 0.1574(16) 0.121(5) Uani 0.5 1 d D . P C 1
H25A H 0.6226 -0.1039 0.1531 0.145 Uiso 0.5 1 calc R U P C 1
H25B H 0.5348 -0.0871 0.1895 0.145 Uiso 0.5 1 calc R U P C 1
C26 C 0.509(3) -0.0628(19) 0.1043(15) 0.121(5) Uani 0.5 1 d D . P C 1
H26A H 0.4554 -0.1052 0.1096 0.145 Uiso 0.5 1 calc R U P C 1
H26B H 0.5430 -0.0909 0.0731 0.145 Uiso 0.5 1 calc R U P C 1
C27 C 0.480(2) 0.0456(16) 0.0906(13) 0.121(5) Uani 0.5 1 d D . P C 1
H27A H 0.4892 0.0617 0.0509 0.145 Uiso 0.5 1 calc R U P C 1
H27B H 0.4157 0.0564 0.0987 0.145 Uiso 0.5 1 calc R U P C 1
C24A C 0.571(4) 0.0344(19) 0.167(2) 0.121(5) Uani 0.5 1 d D . P C 2
H24C H 0.5451 0.0471 0.2042 0.145 Uiso 0.5 1 calc R U P C 2
H24D H 0.6374 0.0363 0.1714 0.145 Uiso 0.5 1 calc R U P C 2
C25A C 0.539(3) -0.067(2) 0.1439(15) 0.121(5) Uani 0.5 1 d D . P C 2
H25C H 0.5909 -0.1124 0.1395 0.145 Uiso 0.5 1 calc R U P C 2
H25D H 0.4967 -0.0990 0.1696 0.145 Uiso 0.5 1 calc R U P C 2
C26A C 0.492(3) -0.048(2) 0.0879(14) 0.121(5) Uani 0.5 1 d D . P C 2
H26C H 0.5090 -0.0979 0.0597 0.145 Uiso 0.5 1 calc R U P C 2
H26D H 0.4255 -0.0473 0.0907 0.145 Uiso 0.5 1 calc R U P C 2
C27A C 0.528(3) 0.0547(19) 0.0746(9) 0.121(5) Uani 0.5 1 d D . P C 2
H27C H 0.5859 0.0494 0.0560 0.145 Uiso 0.5 1 calc R U P C 2
H27D H 0.4845 0.0913 0.0496 0.145 Uiso 0.5 1 calc R U P C 2
C28 C 0.5301(18) 0.5438(18) 0.0865(9) 0.075(4) Uani 0.5 1 d D . P D 1
H28A H 0.4731 0.5244 0.0666 0.090 Uiso 0.5 1 calc R U P D 1
H28B H 0.5792 0.5420 0.0597 0.090 Uiso 0.5 1 calc R U P D 1
C29 C 0.522(2) 0.648(2) 0.1112(10) 0.075(4) Uani 0.5 1 d D . P D 1
H29A H 0.5615 0.6960 0.0923 0.090 Uiso 0.5 1 calc R U P D 1
H29B H 0.4588 0.6726 0.1073 0.090 Uiso 0.5 1 calc R U P D 1
C30 C 0.5503(19) 0.637(2) 0.1725(9) 0.075(4) Uani 0.5 1 d D . P D 1
H30A H 0.4978 0.6451 0.1964 0.090 Uiso 0.5 1 calc R U P D 1
H30B H 0.5959 0.6886 0.1834 0.090 Uiso 0.5 1 calc R U P D 1
C31 C 0.590(2) 0.5329(19) 0.1787(10) 0.075(4) Uani 0.5 1 d D . P D 1
H31A H 0.6565 0.5349 0.1762 0.090 Uiso 0.5 1 calc R U P D 1
H31B H 0.5751 0.5032 0.2150 0.090 Uiso 0.5 1 calc R U P D 1
C28A C 0.4873(16) 0.5365(18) 0.0982(11) 0.075(4) Uani 0.5 1 d D . P D 2
H28C H 0.4247 0.5117 0.1007 0.090 Uiso 0.5 1 calc R U P D 2
H28D H 0.5042 0.5349 0.0586 0.090 Uiso 0.5 1 calc R U P D 2
C29A C 0.4960(17) 0.641(2) 0.1215(12) 0.075(4) Uani 0.5 1 d D . P D 2
H29C H 0.4455 0.6549 0.1462 0.090 Uiso 0.5 1 calc R U P D 2
H29D H 0.4945 0.6902 0.0908 0.090 Uiso 0.5 1 calc R U P D 2
C30A C 0.5854(16) 0.6467(19) 0.1545(11) 0.075(4) Uani 0.5 1 d D . P D 2
H30C H 0.6316 0.6811 0.1328 0.090 Uiso 0.5 1 calc R U P D 2
H30D H 0.5786 0.6825 0.1903 0.090 Uiso 0.5 1 calc R U P D 2
C31A C 0.610(2) 0.5390(18) 0.1643(11) 0.075(4) Uani 0.5 1 d D . P D 2
H31C H 0.6722 0.5270 0.1531 0.090 Uiso 0.5 1 calc R U P D 2
H31D H 0.6063 0.5233 0.2046 0.090 Uiso 0.5 1 calc R U P D 2
O3 O 0.745(3) 0.755(5) 0.057(2) 0.30(2) Uiso 0.5 1 d D . P E 1
C32 C 0.754(4) 0.859(5) 0.042(4) 0.30(2) Uiso 0.5 1 d D . P E 1
H32A H 0.7305 0.9022 0.0712 0.361 Uiso 0.5 1 calc R U P E 1
H32B H 0.7198 0.8727 0.0063 0.361 Uiso 0.5 1 calc R U P E 1
C33 C 0.856(5) 0.880(4) 0.035(3) 0.30(2) Uiso 0.5 1 d D . P E 1
H33A H 0.8803 0.9235 0.0650 0.361 Uiso 0.5 1 calc R U P E 1
H33B H 0.8660 0.9128 -0.0017 0.361 Uiso 0.5 1 calc R U P E 1
C34 C 0.902(3) 0.775(6) 0.037(3) 0.30(2) Uiso 0.5 1 d D . P E 1
H34A H 0.9390 0.7665 0.0720 0.361 Uiso 0.5 1 calc R U P E 1
H34B H 0.9408 0.7645 0.0047 0.361 Uiso 0.5 1 calc R U P E 1
C35 C 0.821(5) 0.700(4) 0.035(3) 0.30(2) Uiso 0.5 1 d D . P E 1
H35A H 0.8070 0.6779 -0.0038 0.361 Uiso 0.5 1 calc R U P E 1
H35B H 0.8348 0.6403 0.0583 0.361 Uiso 0.5 1 calc R U P E 1
O3A O 0.748(2) 0.828(3) 0.0805(13) 0.179(8) Uiso 0.5 1 d D . P F 2
C32A C 0.769(3) 0.898(3) 0.038(2) 0.179(8) Uiso 0.5 1 d D . P F 2
H32C H 0.7905 0.9615 0.0546 0.214 Uiso 0.5 1 calc R U P F 2
H32D H 0.7150 0.9117 0.0137 0.214 Uiso 0.5 1 calc R U P F 2
C33A C 0.844(3) 0.852(3) 0.0020(17) 0.179(8) Uiso 0.5 1 d D . P F 2
H33C H 0.9036 0.8825 0.0117 0.214 Uiso 0.5 1 calc R U P F 2
H33D H 0.8305 0.8616 -0.0384 0.214 Uiso 0.5 1 calc R U P F 2
C34A C 0.845(3) 0.738(3) 0.017(2) 0.179(8) Uiso 0.5 1 d D . P F 2
H34C H 0.8210 0.6978 -0.0148 0.214 Uiso 0.5 1 calc R U P F 2
H34D H 0.9066 0.7153 0.0274 0.214 Uiso 0.5 1 calc R U P F 2
C35A C 0.783(4) 0.730(3) 0.068(2) 0.179(8) Uiso 0.5 1 d D . P F 2
H35C H 0.7319 0.6836 0.0583 0.214 Uiso 0.5 1 calc R U P F 2
H35D H 0.8170 0.7022 0.1003 0.214 Uiso 0.5 1 calc R U P F 2

loop_
_atom_site_aniso_label
_atom_site_aniso_U_11
_atom_site_aniso_U_22
_atom_site_aniso_U_33
_atom_site_aniso_U_23
_atom_site_aniso_U_13
_atom_site_aniso_U_12
Eu1 0.0339(2) 0.0435(3) 0.0351(3) 0.00223(18) -0.00032(16) -0.00158(18)
Cl1 0.0497(13) 0.0906(18) 0.0431(12) 0.0061(12) -0.0109(10) -0.0051(12)
N1 0.029(3) 0.089(6) 0.039(4) 0.001(4) 0.001(3) 0.000(4)
N2 0.039(4) 0.082(6) 0.036(4) 0.002(4) 0.005(3) 0.001(4)
N3 0.037(4) 0.103(7) 0.036(4) 0.002(4) -0.001(3) 0.009(4)
N4 0.032(4) 0.085(6) 0.032(4) 0.005(4) 0.004(3) 0.008(4)
N5 0.049(5) 0.129(8) 0.041(4) -0.002(5) 0.019(4) -0.004(5)
N6 0.034(4) 0.088(6) 0.055(5) 0.004(4) 0.001(3) 0.008(4)
O1 0.077(5) 0.053(4) 0.052(4) -0.008(3) -0.005(3) -0.008(3)
O2 0.088(5) 0.032(3) 0.061(4) 0.003(3) -0.015(4) 0.003(3)
Si1 0.0499(16) 0.082(2) 0.088(2) -0.0070(18) 0.0033(15) -0.0058(15)
Si2 0.092(3) 0.115(3) 0.106(3) 0.019(3) 0.022(2) -0.002(2)
C1 0.042(5) 0.061(6) 0.045(5) 0.001(4) 0.007(4) -0.003(4)
C2 0.039(4) 0.066(6) 0.044(5) 0.002(4) 0.004(4) 0.003(4)
C3 0.013(11) 0.07(3) 0.04(2) 0.00(2) 0.012(10) 0.005(16)
C4 0.046(13) 0.14(2) 0.035(11) 0.013(15) -0.003(9) 0.028(16)
C5 0.043(13) 0.07(2) 0.048(13) 0.015(11) 0.007(9) -0.021(13)
C3A 0.11(4) 0.08(4) 0.03(2) 0.02(2) -0.010(18) 0.00(3)
C4A 0.043(11) 0.062(12) 0.038(10) 0.008(10) -0.004(8) -0.001(10)
C5A 0.027(9) 0.054(16) 0.039(11) 0.012(9) 0.000(7) -0.018(11)
C6 0.045(5) 0.105(9) 0.033(5) 0.007(5) 0.006(4) 0.009(5)
C7 0.092(9) 0.116(11) 0.062(7) 0.023(7) 0.017(6) 0.018(8)
C8 0.081(8) 0.134(12) 0.052(7) -0.021(7) 0.017(6) 0.004(8)
C9 0.061(8) 0.157(15) 0.104(11) -0.034(11) 0.010(7) 0.024(9)
C10 0.108(12) 0.100(11) 0.158(16) -0.016(11) 0.041(11) 0.035(9)
C11 0.115(12) 0.108(11) 0.103(11) 0.034(9) 0.010(9) 0.022(9)
C12 0.080(8) 0.082(9) 0.119(11) -0.011(8) -0.002(8) -0.001(7)
C13 0.045(6) 0.165(15) 0.112(11) 0.005(10) -0.026(7) 0.002(8)
C14 0.111(11) 0.114(12) 0.114(12) 0.015(10) 0.033(9) -0.050(10)
C15 0.039(5) 0.130(11) 0.051(6) -0.007(6) 0.005(4) -0.002(6)
C16 0.070(8) 0.155(16) 0.113(12) 0.024(11) -0.013(8) -0.052(9)
C17 0.069(8) 0.132(12) 0.090(9) -0.018(9) -0.022(7) 0.033(8)
C18 0.090(5) 0.083(5) 0.107(6) -0.048(4) 0.032(4) -0.009(4)
C19 0.090(5) 0.083(5) 0.107(6) -0.048(4) 0.032(4) -0.009(4)
C20 0.090(5) 0.083(5) 0.107(6) -0.048(4) 0.032(4) -0.009(4)
C21 0.120(11) 0.105(10) 0.138(10) 0.041(9) 0.025(9) 0.002(9)
C22 0.120(11) 0.105(10) 0.138(10) 0.041(9) 0.025(9) 0.002(9)
C23 0.120(11) 0.105(10) 0.138(10) 0.041(9) 0.025(9) 0.002(9)
C21A 0.120(11) 0.105(10) 0.138(10) 0.041(9) 0.025(9) 0.002(9)
C22A 0.120(11) 0.105(10) 0.138(10) 0.041(9) 0.025(9) 0.002(9)
C23A 0.120(11) 0.105(10) 0.138(10) 0.041(9) 0.025(9) 0.002(9)
C24 0.184(15) 0.056(5) 0.117(9) 0.008(5) -0.071(8) -0.015(6)
C25 0.184(15) 0.056(5) 0.117(9) 0.008(5) -0.071(8) -0.015(6)
C26 0.184(15) 0.056(5) 0.117(9) 0.008(5) -0.071(8) -0.015(6)
C27 0.184(15) 0.056(5) 0.117(9) 0.008(5) -0.071(8) -0.015(6)
C24A 0.184(15) 0.056(5) 0.117(9) 0.008(5) -0.071(8) -0.015(6)
C25A 0.184(15) 0.056(5) 0.117(9) 0.008(5) -0.071(8) -0.015(6)
C26A 0.184(15) 0.056(5) 0.117(9) 0.008(5) -0.071(8) -0.015(6)
C27A 0.184(15) 0.056(5) 0.117(9) 0.008(5) -0.071(8) -0.015(6)
C28 0.097(10) 0.048(4) 0.080(7) 0.014(5) -0.015(7) 0.004(6)
C29 0.097(10) 0.048(4) 0.080(7) 0.014(5) -0.015(7) 0.004(6)
C30 0.097(10) 0.048(4) 0.080(7) 0.014(5) -0.015(7) 0.004(6)
C31 0.097(10) 0.048(4) 0.080(7) 0.014(5) -0.015(7) 0.004(6)
C28A 0.097(10) 0.048(4) 0.080(7) 0.014(5) -0.015(7) 0.004(6)
C29A 0.097(10) 0.048(4) 0.080(7) 0.014(5) -0.015(7) 0.004(6)
C30A 0.097(10) 0.048(4) 0.080(7) 0.014(5) -0.015(7) 0.004(6)
C31A 0.097(10) 0.048(4) 0.080(7) 0.014(5) -0.015(7) 0.004(6)

loop_
_atom_type_symbol
_atom_type_description
_atom_type_scat_dispersion_real
_atom_type_scat_dispersion_imag
_atom_type_scat_source
C C 0.0033 0.0016 'International Tables Vol C Tables 4.2.6.8 and 6.1.1.4'
H H 0.0000 0.0000 'International Tables Vol C Tables 4.2.6.8 and 6.1.1.4'
N N 0.0061 0.0033 'International Tables Vol C Tables 4.2.6.8 and 6.1.1.4'
O O 0.0106 0.0060 'International Tables Vol C Tables 4.2.6.8 and 6.1.1.4'
Si Si 0.0817 0.0704 'International Tables Vol C Tables 4.2.6.8 and 6.1.1.4'
Cl Cl 0.1484 0.1585 'International Tables Vol C Tables 4.2.6.8 and 6.1.1.4'
Eu Eu -0.1578 3.6682 'International Tables Vol C Tables 4.2.6.8 and 6.1.1.4'

loop_
_geom_angle_atom_site_label_1
_geom_angle_atom_site_label_2
_geom_angle_atom_site_label_3
_geom_angle
N2 Eu1 N3 73.0(3)
N2 Eu1 O2 92.5(3)
N3 Eu1 O2 90.6(3)
N2 Eu1 N4 127.3(2)
N3 Eu1 N4 54.4(2)
O2 Eu1 N4 90.4(3)
N2 Eu1 O1 90.9(2)
N3 Eu1 O1 91.9(3)
O2 Eu1 O1 176.3(2)
N4 Eu1 O1 88.9(3)
N2 Eu1 N1 54.3(2)
N3 Eu1 N1 127.2(2)
O2 Eu1 N1 89.3(3)
N4 Eu1 N1 178.3(2)
O1 Eu1 N1 91.3(3)
N2 Eu1 Cl1 143.15(18)
N3 Eu1 Cl1 143.85(19)
O2 Eu1 Cl1 89.41(15)
N4 Eu1 Cl1 89.42(17)
O1 Eu1 Cl1 86.95(16)
N1 Eu1 Cl1 88.94(17)
N2 Eu1 C1 27.3(2)
N3 Eu1 C1 100.2(3)
O2 Eu1 C1 91.0(2)
N4 Eu1 C1 154.7(2)
O1 Eu1 C1 91.2(2)
N1 Eu1 C1 27.0(2)
Cl1 Eu1 C1 115.90(19)
N2 Eu1 C2 99.9(2)
N3 Eu1 C2 27.0(3)
O2 Eu1 C2 92.0(3)
N4 Eu1 C2 27.5(2)
O1 Eu1 C2 89.0(2)
N1 Eu1 C2 154.2(2)
Cl1 Eu1 C2 116.87(19)
C1 Eu1 C2 127.2(3)
C1 N1 C15 124.4(8)
C1 N1 Eu1 93.2(5)
C15 N1 Eu1 142.3(6)
C1 N2 C3 121.8(9)
C1 N2 C3A 124.3(13)
C1 N2 Eu1 98.0(5)
C3 N2 Eu1 140.0(8)
C3A N2 Eu1 137.7(12)
C2 N3 C5 123.6(13)
C2 N3 C5A 124.5(12)
C2 N3 Eu1 97.6(5)
C5 N3 Eu1 138.2(13)
C5A N3 Eu1 133.4(11)
C2 N4 C6 122.6(7)
C2 N4 Eu1 93.8(5)
C6 N4 Eu1 143.5(6)
C1 N5 C18 130.2(9)
C1 N5 Si2 125.9(8)
C18 N5 Si2 103.2(7)
C2 N6 C9 112.7(9)
C2 N6 Si1 123.5(7)
C9 N6 Si1 123.7(7)
C24A O1 C27A 107(2)
C24 O1 C27 113.5(17)
C24A O1 Eu1 128.7(14)
C24 O1 Eu1 119.3(13)
C27A O1 Eu1 121.5(11)
C27 O1 Eu1 127.1(11)
C31 O2 C28 108.3(14)
C31A O2 C28A 109.9(13)
C31A O2 Eu1 127.2(12)
C31 O2 Eu1 122.1(11)
C28 O2 Eu1 128.6(11)
C28A O2 Eu1 122.9(11)
N6 Si1 C12 107.5(5)
N6 Si1 C14 113.7(6)
C12 Si1 C14 104.5(7)
N6 Si1 C13 109.7(6)
C12 Si1 C13 110.6(7)
C14 Si1 C13 110.6(7)
N5 Si2 C22A 119.2(11)
N5 Si2 C23A 105(3)
C22A Si2 C23A 104(3)
N5 Si2 C23 102(3)
N5 Si2 C21A 120.7(11)
C22A Si2 C21A 105.1(18)
C23A Si2 C21A 100(2)
N5 Si2 C21 106.0(11)
C23 Si2 C21 123(2)
N5 Si2 C22 92.0(8)
C23 Si2 C22 124(2)
C21 Si2 C22 104(2)
N1 C1 N2 114.5(8)
N1 C1 N5 123.8(8)
N2 C1 N5 121.6(8)
N1 C1 Eu1 59.8(5)
N2 C1 Eu1 54.7(4)
N5 C1 Eu1 175.1(7)
N3 C2 N4 113.8(8)
N3 C2 N6 123.2(8)
N4 C2 N6 123.0(8)
N3 C2 Eu1 55.3(4)
N4 C2 Eu1 58.7(4)
N6 C2 Eu1 173.3(7)
N2 C3 C4 110.1(16)
N2 C3 H3A 109.6
C4 C3 H3A 109.6
N2 C3 H3B 109.6
C4 C3 H3B 109.6
H3A C3 H3B 108.1
C5 C4 C3 119(3)
C5 C4 H4A 107.5
C3 C4 H4A 107.5
C5 C4 H4B 107.5
C3 C4 H4B 107.5
H4A C4 H4B 107.0
N3 C5 C4 106.3(14)
N3 C5 H5A 110.5
C4 C5 H5A 110.5
N3 C5 H5B 110.5
C4 C5 H5B 110.5
H5A C5 H5B 108.7
N2 C3A C4A 113.6(17)
N2 C3A H3A1 108.8
C4A C3A H3A1 108.9
N2 C3A H3A2 109.0
C4A C3A H3A2 108.8
H3A1 C3A H3A2 107.7
C3A C4A C5A 109(3)
C3A C4A H4A1 109.8
C5A C4A H4A1 109.8
C3A C4A H4A2 109.8
C5A C4A H4A2 109.8
H4A1 C4A H4A2 108.3
N3 C5A C4A 106.9(15)
N3 C5A H5A1 110.3
C4A C5A H5A1 110.3
N3 C5A H5A2 110.3
C4A C5A H5A2 110.3
H5A1 C5A H5A2 108.6
N4 C6 C8 110.9(9)
N4 C6 C7 108.3(9)
C8 C6 C7 110.2(10)
N4 C6 H6 109.2
C8 C6 H6 109.2
C7 C6 H6 109.2
C6 C7 H7A 109.5
C6 C7 H7B 109.5
H7A C7 H7B 109.5
C6 C7 H7C 109.5
H7A C7 H7C 109.5
H7B C7 H7C 109.5
C6 C8 H8A 109.5
C6 C8 H8B 109.5
H8A C8 H8B 109.5
C6 C8 H8C 109.5
H8A C8 H8C 109.5
H8B C8 H8C 109.5
C11 C9 N6 112.6(12)
C11 C9 C10 115.2(14)
N6 C9 C10 114.6(14)
C11 C9 H9 104.3
N6 C9 H9 104.3
C10 C9 H9 104.3
C9 C10 H10A 109.5
C9 C10 H10B 109.5
H10A C10 H10B 109.5
C9 C10 H10C 109.5
H10A C10 H10C 109.5
H10B C10 H10C 109.5
C9 C11 H11A 109.5
C9 C11 H11B 109.5
H11A C11 H11B 109.5
C9 C11 H11C 109.5
H11A C11 H11C 109.5
H11B C11 H11C 109.5
Si1 C12 H12A 109.5
Si1 C12 H12B 109.5
H12A C12 H12B 109.5
Si1 C12 H12C 109.5
H12A C12 H12C 109.5
H12B C12 H12C 109.5
Si1 C13 H13A 109.5
Si1 C13 H13B 109.5
H13A C13 H13B 109.5
Si1 C13 H13C 109.5
H13A C13 H13C 109.5
H13B C13 H13C 109.5
Si1 C14 H14A 109.5
Si1 C14 H14B 109.5
H14A C14 H14B 109.5
Si1 C14 H14C 109.5
H14A C14 H14C 109.5
H14B C14 H14C 109.5
N1 C15 C16 109.2(10)
N1 C15 C17 110.2(10)
C16 C15 C17 109.1(11)
N1 C15 H15 109.4
C16 C15 H15 109.4
C17 C15 H15 109.4
C15 C16 H16A 109.5
C15 C16 H16B 109.5
H16A C16 H16B 109.5
C15 C16 H16C 109.5
H16A C16 H16C 109.5
H16B C16 H16C 109.5
C15 C17 H17A 109.5
C15 C17 H17B 109.5
H17A C17 H17B 109.5
C15 C17 H17C 109.5
H17A C17 H17C 109.5
H17B C17 H17C 109.5
N5 C18 C20 119.6(11)
N5 C18 C19 102.7(8)
C20 C18 C19 105.8(9)
N5 C18 H18 109.4
C20 C18 H18 109.4
C19 C18 H18 109.4
C18 C19 H19A 109.5
C18 C19 H19B 109.5
H19A C19 H19B 109.5
C18 C19 H19C 109.5
H19A C19 H19C 109.5
H19B C19 H19C 109.5
C18 C20 H20A 109.2
C18 C20 H20B 110.0
H20A C20 H20B 109.5
C18 C20 H20C 109.2
H20A C20 H20C 109.5
H20B C20 H20C 109.5
C18 C20 H22C 97.3
H20A C20 H22C 12.9
H20B C20 H22C 110.6
H20C C20 H22C 119.5
Si2 C21 H21A 109.5
Si2 C21 H21B 109.5
H21A C21 H21B 109.5
Si2 C21 H21C 109.5
H21A C21 H21C 109.5
H21B C21 H21C 109.5
Si2 C22 H20A 116.8
Si2 C22 H22A 108.8
H20A C22 H22A 115.1
Si2 C22 H22B 109.5
H20A C22 H22B 96.3
H22A C22 H22B 109.5
Si2 C22 H22C 110.1
H20A C22 H22C 13.2
H22A C22 H22C 109.5
H22B C22 H22C 109.5
Si2 C23 H23A 109.5
Si2 C23 H23B 109.5
H23A C23 H23B 109.5
Si2 C23 H23C 109.5
H23A C23 H23C 109.5
H23B C23 H23C 109.5
Si2 C21A H21D 109.6
Si2 C21A H21E 109.5
H21D C21A H21E 109.5
Si2 C21A H21F 109.2
H21D C21A H21F 109.5
H21E C21A H21F 109.5
Si2 C22A H22D 109.4
Si2 C22A H22E 109.4
H22D C22A H22E 109.5
Si2 C22A H22F 109.6
H22D C22A H22F 109.5
H22E C22A H22F 109.5
Si2 C23A H23D 109.4
Si2 C23A H23E 109.4
H23D C23A H23E 109.5
Si2 C23A H23F 109.6
H23D C23A H23F 109.5
H23E C23A H23F 109.5
O1 C24 C25 108(2)
O1 C24 H24A 110.0
C25 C24 H24A 110.0
O1 C24 H24B 110.0
C25 C24 H24B 110.0
H24A C24 H24B 108.4
C26 C25 C24 104(2)
C26 C25 H25A 110.9
C24 C25 H25A 110.9
C26 C25 H25B 110.9
C24 C25 H25B 110.9
H25A C25 H25B 109.0
C25 C26 C27 109(2)
C25 C26 H26A 109.9
C27 C26 H26A 109.9
C25 C26 H26B 109.9
C27 C26 H26B 109.9
H26A C26 H26B 108.3
O1 C27 C26 103.1(19)
O1 C27 H27A 111.1
C26 C27 H27A 111.1
O1 C27 H27B 111.1
C26 C27 H27B 111.1
H27A C27 H27B 109.1
O1 C24A C25A 105(2)
O1 C24A H24C 110.7
C25A C24A H24C 110.7
O1 C24A H24D 110.7
C25A C24A H24D 110.7
H24C C24A H24D 108.8
C26A C25A C24A 107(2)
C26A C25A H25C 110.2
C24A C25A H25C 110.2
C26A C25A H25D 110.2
C24A C25A H25D 110.2
H25C C25A H25D 108.5
C27A C26A C25A 101(2)
C27A C26A H26C 111.6
C25A C26A H26C 111.6
C27A C26A H26D 111.6
C25A C26A H26D 111.6
H26C C26A H26D 109.4
O1 C27A C26A 106(2)
O1 C27A H27C 110.5
C26A C27A H27C 110.5
O1 C27A H27D 110.5
C26A C27A H27D 110.5
H27C C27A H27D 108.7
O2 C28 C29 107.0(18)
O2 C28 H28A 110.3
C29 C28 H28A 110.3
O2 C28 H28B 110.3
C29 C28 H28B 110.3
H28A C28 H28B 108.6
C30 C29 C28 105(2)
C30 C29 H29A 110.7
C28 C29 H29A 110.7
C30 C29 H29B 110.7
C28 C29 H29B 110.7
H29A C29 H29B 108.8
C29 C30 C31 106(2)
C29 C30 H30A 110.5
C31 C30 H30A 110.5
C29 C30 H30B 110.5
C31 C30 H30B 110.5
H30A C30 H30B 108.7
O2 C31 C30 105.3(19)
O2 C31 H31A 110.7
C30 C31 H31A 110.7
O2 C31 H31B 110.7
C30 C31 H31B 110.7
H31A C31 H31B 108.8
O2 C28A C29A 104.9(18)
O2 C28A H28C 110.8
C29A C28A H28C 110.8
O2 C28A H28D 110.8
C29A C28A H28D 110.8
H28C C28A H28D 108.8
C28A C29A C30A 108(2)
C28A C29A H29C 110.2
C30A C29A H29C 110.2
C28A C29A H29D 110.2
C30A C29A H29D 110.2
H29C C29A H29D 108.5
C31A C30A C29A 103(2)
C31A C30A H30C 111.1
C29A C30A H30C 111.1
C31A C30A H30D 111.1
C29A C30A H30D 111.1
H30C C30A H30D 109.1
O2 C31A C30A 110(2)
O2 C31A H31C 109.6
C30A C31A H31C 109.6
O2 C31A H31D 109.6
C30A C31A H31D 109.6
H31C C31A H31D 108.1
C32 O3 C35 108.2(18)
O3 C32 C33 107.6(15)
O3 C32 H32A 110.2
C33 C32 H32A 110.2
O3 C32 H32B 110.2
C33 C32 H32B 110.2
H32A C32 H32B 108.5
C32 C33 C34 105.0(10)
C32 C33 H33A 110.8
C34 C33 H33A 110.7
C32 C33 H33B 110.8
C34 C33 H33B 110.7
H33A C33 H33B 108.8
C33 C34 C35 103.7(14)
C33 C34 H34A 111.0
C35 C34 H34A 111.0
C33 C34 H34B 111.0
C35 C34 H34B 111.0
H34A C34 H34B 109.0
O3 C35 C34 106.0(17)
O3 C35 H35A 110.5
C34 C35 H35A 110.6
O3 C35 H35B 110.5
C34 C35 H35B 110.6
H35A C35 H35B 108.7
C32A O3A C35A 110.5(12)
O3A C32A C33A 108.4(12)
O3A C32A H32C 110.0
C33A C32A H32C 110.0
O3A C32A H32D 110.0
C33A C32A H32D 110.0
H32C C32A H32D 108.4
C32A C33A C34A 104.8(11)
C32A C33A H33C 110.8
C34A C33A H33C 110.8
C32A C33A H33D 110.8
C34A C33A H33D 110.8
H33C C33A H33D 108.9
C35A C34A C33A 104.8(10)
C35A C34A H34C 110.8
C33A C34A H34C 110.8
C35A C34A H34D 110.8
C33A C34A H34D 110.8
H34C C34A H34D 108.9
O3A C35A C34A 108.9(11)
O3A C35A H35C 109.9
C34A C35A H35C 109.9
O3A C35A H35D 109.9
C34A C35A H35D 109.9
H35C C35A H35D 108.3

loop_
_geom_bond_atom_site_label_1
_geom_bond_atom_site_label_2
_geom_bond_distance
Eu1 N2 2.368(7)
Eu1 N3 2.385(7)
Eu1 O2 2.426(6)
Eu1 N4 2.460(7)
Eu1 O1 2.470(7)
Eu1 N1 2.486(7)
Eu1 Cl1 2.709(2)
Eu1 C1 2.873(9)
Eu1 C2 2.873(9)
N1 C1 1.306(12)
N1 C15 1.467(12)
N2 C1 1.331(11)
N2 C3 1.458(14)
N2 C3A 1.463(15)
N3 C2 1.317(11)
N3 C5 1.469(15)
N3 C5A 1.471(14)
N4 C2 1.329(11)
N4 C6 1.454(11)
N5 C1 1.430(12)
N5 C18 1.519(14)
N5 Si2 1.584(10)
N6 C2 1.428(11)
N6 C9 1.493(19)
N6 Si1 1.700(9)
O1 C24A 1.397(18)
O1 C24 1.403(18)
O1 C27A 1.435(17)
O1 C27 1.456(17)
O2 C31A 1.406(17)
O2 C31 1.431(17)
O2 C28 1.445(16)
O2 C28A 1.455(16)
Si1 C12 1.859(13)
Si1 C14 1.860(13)
Si1 C13 1.901(12)
Si2 C22A 1.846(18)
Si2 C23A 1.860(18)
Si2 C23 1.869(18)
Si2 C21A 1.881(18)
Si2 C21 1.905(18)
Si2 C22 1.920(18)
C3 C4 1.526(17)
C3 H3A 0.9800
C3 H3B 0.9800
C4 C5 1.523(17)
C4 H4A 0.9800
C4 H4B 0.9800
C5 H5A 0.9800
C5 H5B 0.9800
C3A C4A 1.523(19)
C3A H3A1 0.9800
C3A H3A2 0.9800
C4A C5A 1.525(17)
C4A H4A1 0.9800
C4A H4A2 0.9800
C5A H5A1 0.9800
C5A H5A2 0.9800
C6 C8 1.506(16)
C6 C7 1.528(16)
C6 H6 0.9900
C7 H7A 0.9700
C7 H7B 0.9700
C7 H7C 0.9700
C8 H8A 0.9700
C8 H8B 0.9700
C8 H8C 0.9700
C9 C11 1.47(2)
C9 C10 1.501(18)
C9 H9 0.9900
C10 H10A 0.9700
C10 H10B 0.9700
C10 H10C 0.9700
C11 H11A 0.9700
C11 H11B 0.9700
C11 H11C 0.9700
C12 H12A 0.9700
C12 H12B 0.9700
C12 H12C 0.9700
C13 H13A 0.9700
C13 H13B 0.9700
C13 H13C 0.9700
C14 H14A 0.9700
C14 H14B 0.9700
C14 H14C 0.9700
C15 C16 1.505(19)
C15 C17 1.527(18)
C15 H15 0.9900
C16 H16A 0.9700
C16 H16B 0.9700
C16 H16C 0.9700
C17 H17A 0.9700
C17 H17B 0.9700
C17 H17C 0.9700
C18 C20 1.584(14)
C18 C19 1.712(14)
C18 H18 0.9900
C19 H19A 0.9700
C19 H19B 0.9700
C19 H19C 0.9700
C20 H20A 0.9700
C20 H20B 0.9700
C20 H20C 0.9700
C20 H22C 1.2463
C21 H21A 0.9700
C21 H21B 0.9700
C21 H21C 0.9700
C22 H20A 1.2421
C22 H22A 0.9700
C22 H22B 0.9700
C22 H22C 0.9700
C23 H23A 0.9700
C23 H23B 0.9700
C23 H23C 0.9700
C21A H21D 0.9700
C21A H21E 0.9700
C21A H21F 0.9700
C22A H22D 0.9700
C22A H22E 0.9700
C22A H22F 0.9700
C23A H23D 0.9700
C23A H23E 0.9700
C23A H23F 0.9700
C24 C25 1.509(18)
C24 H24A 0.9800
C24 H24B 0.9800
C25 C26 1.504(18)
C25 H25A 0.9800
C25 H25B 0.9800
C26 C27 1.528(19)
C26 H26A 0.9800
C26 H26B 0.9800
C27 H27A 0.9800
C27 H27B 0.9800
C24A C25A 1.520(18)
C24A H24C 0.9800
C24A H24D 0.9800
C25A C26A 1.496(18)
C25A H25C 0.9800
C25A H25D 0.9800
C26A C27A 1.492(19)
C26A H26C 0.9800
C26A H26D 0.9800
C27A H27C 0.9800
C27A H27D 0.9800
C28 C29 1.507(17)
C28 H28A 0.9800
C28 H28B 0.9800
C29 C30 1.505(18)
C29 H29A 0.9800
C29 H29B 0.9800
C30 C31 1.505(17)
C30 H30A 0.9800
C30 H30B 0.9800
C31 H31A 0.9800
C31 H31B 0.9800
C28A C29A 1.487(17)
C28A H28C 0.9800
C28A H28D 0.9800
C29A C30A 1.506(19)
C29A H29C 0.9800
C29A H29D 0.9800
C30A C31A 1.484(17)
C30A H30C 0.9800
C30A H30D 0.9800
C31A H31C 0.9800
C31A H31D 0.9800
O3 C32 1.432(19)
O3 C35 1.437(19)
C32 C33 1.538(18)
C32 H32A 0.9800
C32 H32B 0.9800
C33 C34 1.547(18)
C33 H33A 0.9800
C33 H33B 0.9800
C34 C35 1.549(19)
C34 H34A 0.9800
C34 H34B 0.9800
C35 H35A 0.9800
C35 H35B 0.9800
O3A C32A 1.419(17)
O3A C35A 1.429(17)
C32A C33A 1.539(17)
C32A H32C 0.9800
C32A H32D 0.9800
C33A C34A 1.541(18)
C33A H33C 0.9800
C33A H33D 0.9800
C34A C35A 1.538(17)
C34A H34C 0.9800
C34A H34D 0.9800
C35A H35C 0.9800
C35A H35D 0.9800
